data_1547884
loop_
_publ_author_name
'Liu, Kai'
'Xu, Guangyang'
'Sun, Jiangtao'

_publ_section_title
;
 Gold-catalyzed stereoselective dearomatization/metal-free aerobic
 oxidation: access to 3-substituted indolines/oxindoles.
;
_journal_issue 3
_journal_name_full 'Chemical science'
_journal_page_first 634
_journal_page_last 639
_journal_paper_doi 10.1039/c7sc04086e
_journal_volume 9
_journal_year 2018
_chemical_formula_sum 'C25 H23 N O4'
_chemical_formula_weight 401.44
_space_group_crystal_system monoclinic
_space_group_IT_number 14
_space_group_name_Hall '-P 2ybc'
_space_group_name_H-M_alt 'P 1 21/c 1'
_symmetry_space_group_name_Hall '-P 2ybc'
_symmetry_space_group_name_H-M 'P 1 21/c 1'
_atom_sites_solution_hydrogens geom
_audit_creation_method SHELXL-2014
_audit_update_record
;
2017-09-06 deposited with the CCDC.
2017-11-06 downloaded from the CCDC.
;
_cell_angle_alpha 90
_cell_angle_beta 114.010(4)
_cell_angle_gamma 90
_cell_formula_units_Z 4
_cell_length_a 10.5469(18)
_cell_length_b 20.177(3)
_cell_length_c 10.7298(17)
_cell_measurement_reflns_used 3807
_cell_measurement_temperature 296(2)
_cell_measurement_theta_max 0.973
_cell_measurement_theta_min 0.965
_cell_volume 2085.8(6)
_computing_structure_refinement 'SHELXL-2014 (Sheldrick, 2014)'
_diffrn_ambient_temperature 296(2)
_diffrn_measured_fraction_theta_full 0.998
_diffrn_measured_fraction_theta_max 0.998
_diffrn_measurement_device_type 'Bruker APEX-II CCD'
_diffrn_radiation_type MoK\a
_diffrn_radiation_wavelength 0.71073
_diffrn_reflns_av_R_equivalents 0.0427
_diffrn_reflns_av_unetI/netI 0.0520
_diffrn_reflns_Laue_measured_fraction_full 0.998
_diffrn_reflns_Laue_measured_fraction_max 0.998
_diffrn_reflns_limit_h_max 11
_diffrn_reflns_limit_h_min -12
_diffrn_reflns_limit_k_max 17
_diffrn_reflns_limit_k_min -24
_diffrn_reflns_limit_l_max 12
_diffrn_reflns_limit_l_min -12
_diffrn_reflns_number 12229
_diffrn_reflns_point_group_measured_fraction_full 0.998
_diffrn_reflns_point_group_measured_fraction_max 0.998
_diffrn_reflns_theta_full 25.242
_diffrn_reflns_theta_max 25.498
_diffrn_reflns_theta_min 2.019
_exptl_absorpt_coefficient_mu 0.087
_exptl_absorpt_correction_T_max 0.973
_exptl_absorpt_correction_T_min 0.965
_exptl_absorpt_correction_type multi-scan
_exptl_absorpt_process_details sadabs
_exptl_crystal_colour colorless
_exptl_crystal_density_diffrn 1.278
_exptl_crystal_description block
_exptl_crystal_F_000 848
_exptl_crystal_size_max 0.250
_exptl_crystal_size_mid 0.230
_exptl_crystal_size_min 0.220
_refine_diff_density_max 0.248
_refine_diff_density_min -0.233
_refine_diff_density_rms 0.052
_refine_ls_extinction_method none
_refine_ls_goodness_of_fit_ref 1.020
_refine_ls_hydrogen_treatment mixed
_refine_ls_matrix_type full
_refine_ls_number_parameters 276
_refine_ls_number_reflns 3870
_refine_ls_number_restraints 0
_refine_ls_restrained_S_all 1.020
_refine_ls_R_factor_all 0.0895
_refine_ls_R_factor_gt 0.0521
_refine_ls_shift/su_max 0.000
_refine_ls_shift/su_mean 0.000
_refine_ls_structure_factor_coef Fsqd
_refine_ls_weighting_details 'w=1/[\s^2^(Fo^2^)+(0.0900P)^2^] where P=(Fo^2^+2Fc^2^)/3'
_refine_ls_weighting_scheme calc
_refine_ls_wR_factor_gt 0.1411
_refine_ls_wR_factor_ref 0.1638
_reflns_Friedel_coverage 0.000
_reflns_number_gt 2443
_reflns_number_total 3870
_reflns_threshold_expression 'I > 2\s(I)'
_cod_data_source_file c7sc04086e2.cif
_cod_data_source_block 170316b
_cod_depositor_comments 'Adding full bibliography for 1547882--1547885.cif.'
_cod_database_code 1547884
_shelx_space_group_comment
;
The symmetry employed for this shelxl refinement is uniquely defined
by the following loop, which should always be used as a source of
symmetry information in preference to the above space-group names.
They are only intended as comments.
;
_shelx_estimated_absorpt_t_min 0.979
_shelx_estimated_absorpt_t_max 0.981
_shelxl_version_number 2014-3

loop_
_space_group_symop_operation_xyz
'x, y, z'
'-x, y+1/2, -z+1/2'
'-x, -y, -z'
'x, -y-1/2, z-1/2'

loop_
_atom_site_label
_atom_site_type_symbol
_atom_site_fract_x
_atom_site_fract_y
_atom_site_fract_z
_atom_site_U_iso_or_equiv
_atom_site_adp_type
_atom_site_occupancy
_atom_site_site_symmetry_order
_atom_site_calc_flag
_atom_site_refinement_flags_posn
_atom_site_refinement_flags_adp
O1 O 0.1130(2) 0.41290(8) 0.7047(2) 0.0678(5) Uani 1 1 d . .
O2 O 0.16225(17) 0.53915(9) 0.92806(15) 0.0536(5) Uani 1 1 d . .
H4 H 0.121(3) 0.5291(14) 0.975(3) 0.080 Uiso 1 1 d . U
O3 O -0.08430(18) 0.48174(9) 0.84267(15) 0.0596(5) Uani 1 1 d . .
O4 O -0.14191(16) 0.51071(8) 0.62612(14) 0.0502(4) Uani 1 1 d . .
N1 N 0.3341(2) 0.45507(8) 0.78082(18) 0.0432(5) Uani 1 1 d . .
C13 C 0.6012(4) 0.30888(13) 0.5844(4) 0.0757(9) Uani 1 1 d . .
H1 H 0.6428 0.2897 0.5317 0.091 Uiso 1 1 calc R U
C12 C 0.4705(4) 0.33115(18) 0.5258(3) 0.0919(11) Uani 1 1 d . .
H23 H 0.4211 0.3270 0.4320 0.110 Uiso 1 1 calc R U
C11 C 0.4078(3) 0.36034(16) 0.6036(3) 0.0759(9) Uani 1 1 d . .
H3 H 0.3174 0.3762 0.5613 0.091 Uiso 1 1 calc R U
C10 C 0.4773(2) 0.36577(10) 0.7407(2) 0.0437(6) Uani 1 1 d . .
C9 C 0.4102(3) 0.39333(11) 0.8297(2) 0.0520(6) Uani 1 1 d . .
H20 H 0.3468 0.3604 0.8374 0.062 Uiso 1 1 calc R U
H19 H 0.4817 0.4007 0.9204 0.062 Uiso 1 1 calc R U
C8 C 0.1930(3) 0.45946(11) 0.7278(2) 0.0461(6) Uani 1 1 d . .
C7 C 0.1526(2) 0.53271(10) 0.7050(2) 0.0385(5) Uani 1 1 d . .
H12 H 0.0955 0.5410 0.6082 0.046 Uiso 1 1 calc R U
C17 C 0.0723(2) 0.55224(10) 0.79162(19) 0.0373(5) Uani 1 1 d . .
C18 C 0.0293(2) 0.62533(10) 0.7712(2) 0.0401(5) Uani 1 1 d . .
C19 C 0.0601(3) 0.66650(14) 0.8818(3) 0.0629(7) Uani 1 1 d . .
H5 H 0.1047 0.6496 0.9696 0.076 Uiso 1 1 calc R U
C20 C 0.0250(4) 0.73316(18) 0.8630(5) 0.0936(12) Uani 1 1 d . .
H6 H 0.0502 0.7610 0.9383 0.112 Uiso 1 1 calc R U
C21 C -0.0454(4) 0.75811(17) 0.7365(5) 0.0994(13) Uani 1 1 d . .
H2 H -0.0711 0.8025 0.7251 0.119 Uiso 1 1 calc R U
C1 C 0.3957(2) 0.51803(10) 0.7928(2) 0.0378(5) Uani 1 1 d . .
C6 C 0.2916(2) 0.56659(10) 0.7474(2) 0.0363(5) Uani 1 1 d . .
C23 C -0.0410(3) 0.65150(12) 0.6424(3) 0.0563(7) Uani 1 1 d . .
H8 H -0.0635 0.6245 0.5662 0.068 Uiso 1 1 calc R U
C22 C -0.0783(4) 0.71790(15) 0.6261(4) 0.0838(10) Uani 1 1 d . .
H7 H -0.1262 0.7350 0.5389 0.101 Uiso 1 1 calc R U
C24 C -0.0586(2) 0.50960(10) 0.7569(2) 0.0385(5) Uani 1 1 d . .
C25 C -0.2697(3) 0.47440(16) 0.5887(3) 0.0836(10) Uani 1 1 d . .
H11 H -0.2502 0.4277 0.5978 0.125 Uiso 1 1 calc R U
H9 H -0.3300 0.4843 0.4958 0.125 Uiso 1 1 calc R U
H10 H -0.3140 0.4870 0.6475 0.125 Uiso 1 1 calc R U
C5 C 0.3289(2) 0.63154(11) 0.7470(2) 0.0433(6) Uani 1 1 d . .
H18 H 0.2614 0.6645 0.7173 0.052 Uiso 1 1 calc R U
C4 C 0.4685(2) 0.64789(11) 0.7912(2) 0.0482(6) Uani 1 1 d . .
H17 H 0.4934 0.6920 0.7903 0.058 Uiso 1 1 calc R U
C3 C 0.5716(2) 0.59995(11) 0.8368(2) 0.0444(6) Uani 1 1 d . .
C2 C 0.5342(2) 0.53335(11) 0.8370(2) 0.0432(6) Uani 1 1 d . .
H13 H 0.6014 0.5003 0.8663 0.052 Uiso 1 1 calc R U
C16 C 0.7219(3) 0.61929(13) 0.8858(3) 0.0646(7) Uani 1 1 d . .
H16 H 0.7547 0.6091 0.8167 0.097 Uiso 1 1 calc R U
H15 H 0.7755 0.5952 0.9675 0.097 Uiso 1 1 calc R U
H14 H 0.7315 0.6660 0.9046 0.097 Uiso 1 1 calc R U
C15 C 0.6103(3) 0.34253(13) 0.7981(3) 0.0603(7) Uani 1 1 d . .
H21 H 0.6603 0.3458 0.8920 0.072 Uiso 1 1 calc R U
C14 C 0.6716(3) 0.31451(14) 0.7200(4) 0.0764(9) Uani 1 1 d . .
H22 H 0.7626 0.2993 0.7612 0.092 Uiso 1 1 calc R U

loop_
_atom_site_aniso_label
_atom_site_aniso_U_11
_atom_site_aniso_U_22
_atom_site_aniso_U_33
_atom_site_aniso_U_23
_atom_site_aniso_U_13
_atom_site_aniso_U_12
O1 0.0631(13) 0.0404(10) 0.1087(15) -0.0048(9) 0.0440(11) -0.0099(8)
O2 0.0382(10) 0.0851(13) 0.0348(9) 0.0094(8) 0.0121(7) 0.0010(8)
O3 0.0620(12) 0.0760(12) 0.0466(9) 0.0056(8) 0.0282(9) -0.0163(9)
O4 0.0435(10) 0.0669(11) 0.0385(9) -0.0025(7) 0.0149(7) -0.0168(8)
N1 0.0427(12) 0.0356(10) 0.0564(11) 0.0009(9) 0.0254(9) 0.0052(8)
C13 0.092(3) 0.0602(18) 0.103(2) -0.0106(17) 0.068(2) 0.0029(16)
C12 0.103(3) 0.121(3) 0.0549(17) -0.0114(18) 0.0355(19) 0.017(2)
C11 0.066(2) 0.105(2) 0.0513(16) 0.0012(15) 0.0183(14) 0.0275(17)
C10 0.0473(15) 0.0345(12) 0.0503(14) 0.0025(10) 0.0210(12) 0.0067(10)
C9 0.0657(18) 0.0408(13) 0.0570(14) 0.0089(11) 0.0327(13) 0.0136(12)
C8 0.0477(16) 0.0422(13) 0.0571(14) -0.0034(11) 0.0302(12) -0.0008(11)
C7 0.0402(13) 0.0386(12) 0.0409(11) -0.0004(10) 0.0209(10) -0.0005(10)
C17 0.0316(12) 0.0477(13) 0.0318(11) 0.0018(9) 0.0121(9) 0.0015(9)
C18 0.0306(13) 0.0434(13) 0.0520(13) -0.0081(11) 0.0225(10) -0.0033(9)
C19 0.0506(17) 0.0708(19) 0.0722(17) -0.0299(15) 0.0300(14) -0.0082(14)
C20 0.078(3) 0.077(2) 0.142(3) -0.058(2) 0.061(2) -0.0165(19)
C21 0.090(3) 0.0491(19) 0.187(4) -0.014(3) 0.084(3) 0.0049(18)
C1 0.0425(14) 0.0395(12) 0.0384(11) -0.0009(9) 0.0238(10) 0.0028(10)
C6 0.0386(13) 0.0387(12) 0.0374(11) -0.0006(9) 0.0214(10) 0.0019(10)
C23 0.0559(17) 0.0494(15) 0.0638(16) 0.0073(12) 0.0248(13) 0.0129(12)
C22 0.076(2) 0.0579(19) 0.124(3) 0.029(2) 0.048(2) 0.0233(16)
C24 0.0399(13) 0.0421(13) 0.0374(12) -0.0012(10) 0.0197(11) 0.0004(10)
C25 0.064(2) 0.124(3) 0.0587(16) -0.0183(17) 0.0206(15) -0.0533(19)
C5 0.0410(14) 0.0410(13) 0.0535(13) 0.0039(10) 0.0248(11) 0.0046(10)
C4 0.0502(16) 0.0441(13) 0.0597(14) -0.0044(11) 0.0321(12) -0.0078(11)
C3 0.0408(14) 0.0512(14) 0.0457(12) -0.0047(11) 0.0222(11) -0.0011(11)
C2 0.0369(14) 0.0502(14) 0.0445(12) -0.0016(10) 0.0184(10) 0.0063(10)
C16 0.0448(16) 0.0717(18) 0.0780(18) -0.0066(15) 0.0257(14) -0.0063(13)
C15 0.0493(17) 0.0579(16) 0.0688(16) -0.0014(13) 0.0188(13) 0.0113(13)
C14 0.064(2) 0.0622(19) 0.112(3) -0.0039(18) 0.045(2) 0.0124(15)

loop_
_atom_type_symbol
_atom_type_description
_atom_type_scat_dispersion_real
_atom_type_scat_dispersion_imag
_atom_type_scat_source
C C 0.0033 0.0016 'International Tables Vol C Tables 4.2.6.8 and 6.1.1.4'
H H 0.0000 0.0000 'International Tables Vol C Tables 4.2.6.8 and 6.1.1.4'
N N 0.0061 0.0033 'International Tables Vol C Tables 4.2.6.8 and 6.1.1.4'
O O 0.0106 0.0060 'International Tables Vol C Tables 4.2.6.8 and 6.1.1.4'

loop_
_geom_angle_atom_site_label_1
_geom_angle_atom_site_label_2
_geom_angle_atom_site_label_3
_geom_angle
C17 O2 H4 112(2)
C24 O4 C25 115.51(18)
C8 N1 C1 111.35(17)
C8 N1 C9 123.59(19)
C1 N1 C9 124.9(2)
C12 C13 C14 119.4(3)
C12 C13 H1 120.3
C14 C13 H1 120.3
C13 C12 C11 120.7(3)
C13 C12 H23 119.6
C11 C12 H23 119.6
C10 C11 C12 120.4(3)
C10 C11 H3 119.8
C12 C11 H3 119.8
C11 C10 C15 117.7(2)
C11 C10 C9 122.1(2)
C15 C10 C9 120.1(2)
N1 C9 C10 114.76(17)
N1 C9 H20 108.6
C10 C9 H20 108.6
N1 C9 H19 108.6
C10 C9 H19 108.6
H20 C9 H19 107.6
O1 C8 N1 125.7(2)
O1 C8 C7 125.9(2)
N1 C8 C7 108.39(19)
C6 C7 C8 102.46(18)
C6 C7 C17 113.98(17)
C8 C7 C17 109.64(17)
C6 C7 H12 110.2
C8 C7 H12 110.2
C17 C7 H12 110.2
O2 C17 C18 111.36(17)
O2 C17 C24 107.78(16)
C18 C17 C24 108.60(17)
O2 C17 C7 106.05(17)
C18 C17 C7 111.29(16)
C24 C17 C7 111.72(16)
C19 C18 C23 118.3(2)
C19 C18 C17 120.4(2)
C23 C18 C17 121.26(19)
C18 C19 C20 120.3(3)
C18 C19 H5 119.8
C20 C19 H5 119.8
C21 C20 C19 120.8(3)
C21 C20 H6 119.6
C19 C20 H6 119.6
C20 C21 C22 119.6(3)
C20 C21 H2 120.2
C22 C21 H2 120.2
C2 C1 C6 122.3(2)
C2 C1 N1 128.3(2)
C6 C1 N1 109.38(19)
C5 C6 C1 119.0(2)
C5 C6 C7 132.6(2)
C1 C6 C7 108.36(18)
C18 C23 C22 120.4(3)
C18 C23 H8 119.8
C22 C23 H8 119.8
C21 C22 C23 120.5(3)
C21 C22 H7 119.8
C23 C22 H7 119.8
O3 C24 O4 124.3(2)
O3 C24 C17 122.46(19)
O4 C24 C17 113.06(17)
O4 C25 H11 109.5
O4 C25 H9 109.5
H11 C25 H9 109.5
O4 C25 H10 109.5
H11 C25 H10 109.5
H9 C25 H10 109.5
C6 C5 C4 119.4(2)
C6 C5 H18 120.3
C4 C5 H18 120.3
C3 C4 C5 121.6(2)
C3 C4 H17 119.2
C5 C4 H17 119.2
C4 C3 C2 119.2(2)
C4 C3 C16 120.4(2)
C2 C3 C16 120.4(2)
C1 C2 C3 118.4(2)
C1 C2 H13 120.8
C3 C2 H13 120.8
C3 C16 H16 109.5
C3 C16 H15 109.5
H16 C16 H15 109.5
C3 C16 H14 109.5
H16 C16 H14 109.5
H15 C16 H14 109.5
C10 C15 C14 121.3(3)
C10 C15 H21 119.4
C14 C15 H21 119.4
C13 C14 C15 120.4(3)
C13 C14 H22 119.8
C15 C14 H22 119.8

loop_
_geom_bond_atom_site_label_1
_geom_bond_atom_site_label_2
_geom_bond_distance
O1 C8 1.219(3)
O2 C17 1.408(2)
O2 H4 0.81(3)
O3 C24 1.200(2)
O4 C24 1.318(2)
O4 C25 1.440(3)
N1 C8 1.362(3)
N1 C1 1.409(3)
N1 C9 1.459(3)
C13 C12 1.339(4)
C13 C14 1.342(4)
C13 H1 0.9300
C12 C11 1.390(4)
C12 H23 0.9300
C11 C10 1.355(3)
C11 H3 0.9300
C10 C15 1.365(3)
C10 C9 1.507(3)
C9 H20 0.9700
C9 H19 0.9700
C8 C7 1.530(3)
C7 C6 1.511(3)
C7 C17 1.541(3)
C7 H12 0.9800
C17 C18 1.532(3)
C17 C24 1.539(3)
C18 C19 1.375(3)
C18 C23 1.380(3)
C19 C20 1.388(4)
C19 H5 0.9300
C20 C21 1.351(5)
C20 H6 0.9300
C21 C22 1.359(5)
C21 H2 0.9300
C1 C2 1.375(3)
C1 C6 1.402(3)
C6 C5 1.369(3)
C23 C22 1.387(4)
C23 H8 0.9300
C22 H7 0.9300
C25 H11 0.9600
C25 H9 0.9600
C25 H10 0.9600
C5 C4 1.391(3)
C5 H18 0.9300
C4 C3 1.388(3)
C4 H17 0.9300
C3 C2 1.401(3)
C3 C16 1.504(3)
C2 H13 0.9300
C16 H16 0.9600
C16 H15 0.9600
C16 H14 0.9600
C15 C14 1.372(4)
C15 H21 0.9300
C14 H22 0.9300

loop_
_geom_hbond_atom_site_label_D
_geom_hbond_atom_site_label_H
_geom_hbond_atom_site_label_A
_geom_hbond_distance_DH
_geom_hbond_distance_HA
_geom_hbond_distance_DA
_geom_hbond_angle_DHA
_geom_hbond_site_symmetry_A
O2 H4 O3 0.81(3) 2.16(3) 2.924(2) 157(3) 3_567
O2 H4 O3 0.81(3) 2.16(3) 2.924(2) 157(3) 3_567
O2 H4 O3 0.81(3) 2.26(3) 2.647(2) 110(2) .
O2 H4 O3 0.81(3) 2.16(3) 2.924(2) 157(3) 3_567
O2 H4 O3 0.81(3) 2.16(3) 2.924(2) 157(3) 3_567

loop_
_geom_torsion_atom_site_label_1
_geom_torsion_atom_site_label_2
_geom_torsion_atom_site_label_3
_geom_torsion_atom_site_label_4
_geom_torsion
C14 C13 C12 C11 0.5(5)
C13 C12 C11 C10 -1.1(5)
C12 C11 C10 C15 0.9(4)
C12 C11 C10 C9 -176.2(3)
C8 N1 C9 C10 108.7(3)
C1 N1 C9 C10 -77.0(3)
C11 C10 C9 N1 -47.6(3)
C15 C10 C9 N1 135.4(2)
C1 N1 C8 O1 179.1(2)
C9 N1 C8 O1 -6.0(4)
C1 N1 C8 C7 -2.0(2)
C9 N1 C8 C7 172.92(17)
O1 C8 C7 C6 -178.7(2)
N1 C8 C7 C6 2.4(2)
O1 C8 C7 C17 59.9(3)
N1 C8 C7 C17 -118.97(19)
C6 C7 C17 O2 -55.2(2)
C8 C7 C17 O2 59.0(2)
C6 C7 C17 C18 66.1(2)
C8 C7 C17 C18 -179.76(18)
C6 C7 C17 C24 -172.35(17)
C8 C7 C17 C24 -58.2(2)
O2 C17 C18 C19 -10.1(3)
C24 C17 C18 C19 108.5(2)
C7 C17 C18 C19 -128.2(2)
O2 C17 C18 C23 170.0(2)
C24 C17 C18 C23 -71.4(2)
C7 C17 C18 C23 51.9(3)
C23 C18 C19 C20 -2.2(4)
C17 C18 C19 C20 177.9(2)
C18 C19 C20 C21 3.0(5)
C19 C20 C21 C22 -2.1(5)
C8 N1 C1 C2 -177.5(2)
C9 N1 C1 C2 7.7(3)
C8 N1 C1 C6 0.7(2)
C9 N1 C1 C6 -174.14(18)
C2 C1 C6 C5 0.0(3)
N1 C1 C6 C5 -178.32(17)
C2 C1 C6 C7 179.22(18)
N1 C1 C6 C7 0.9(2)
C8 C7 C6 C5 177.1(2)
C17 C7 C6 C5 -64.5(3)
C8 C7 C6 C1 -2.0(2)
C17 C7 C6 C1 116.39(18)
C19 C18 C23 C22 0.5(4)
C17 C18 C23 C22 -179.6(2)
C20 C21 C22 C23 0.4(5)
C18 C23 C22 C21 0.4(5)
C25 O4 C24 O3 -1.1(3)
C25 O4 C24 C17 -176.9(2)
O2 C17 C24 O3 13.0(3)
C18 C17 C24 O3 -107.7(2)
C7 C17 C24 O3 129.2(2)
O2 C17 C24 O4 -171.05(17)
C18 C17 C24 O4 68.2(2)
C7 C17 C24 O4 -54.9(2)
C1 C6 C5 C4 0.1(3)
C7 C6 C5 C4 -178.9(2)
C6 C5 C4 C3 -0.4(3)
C5 C4 C3 C2 0.6(3)
C5 C4 C3 C16 -179.1(2)
C6 C1 C2 C3 0.2(3)
N1 C1 C2 C3 178.22(19)
C4 C3 C2 C1 -0.5(3)
C16 C3 C2 C1 179.22(19)
C11 C10 C15 C14 -0.1(4)
C9 C10 C15 C14 177.1(2)
C12 C13 C14 C15 0.3(5)
C10 C15 C14 C13 -0.5(4)
